data_1538688
loop_
_publ_author_name
'Kinoshita, K.'
'Matsuda, A.'
'Shibata, H.'
'Yamada, T.'
'Ishii, T.'
'Watanabe, T.'

_publ_section_title
;
 Crystal structure and superconductivity in Ba2 Y1-x Prx Cu3 O7-y
;
_journal_name_full 'Japanese Journal of Applied Physics, Part 2'
_journal_page_first 1642
_journal_page_last 1645
_journal_volume 27
_journal_year 1988
_chemical_formula_sum 'Ba1.936 Cu3 O7 Pr0.532 Y0.532'
_chemical_name_systematic 'Ba1.936 Y.532 Pr.532 Cu3 O7'
_space_group_IT_number 47
_symmetry_space_group_name_Hall '-P 2 2'
_symmetry_space_group_name_H-M 'P m m m'
_cell_angle_alpha 90
_cell_angle_beta 90
_cell_angle_gamma 90
_cell_formula_units_Z 1
_cell_length_a 3.837
_cell_length_b 3.895
_cell_length_c 11.667
_cell_volume 174.365
_citation_journal_id_ASTM JAPLD8
_cod_data_source_file Kinoshita_JAPLD8_1988_1991.cif
_cod_data_source_block Ba1.936Cu3O7Pr0.532Y0.532
_cod_original_cell_volume 174.3647
_cod_database_code 1538688

loop_
_symmetry_equiv_pos_as_xyz
x,y,z
-x,-y,z
x,-y,-z
-x,y,-z
-x,-y,-z
x,y,-z
-x,y,z
x,-y,z

loop_
_atom_site_label
_atom_site_type_symbol
_atom_site_fract_x
_atom_site_fract_y
_atom_site_fract_z
_atom_site_occupancy
_atom_site_U_iso_or_equiv
Cu1 Cu+3 0 0 0 1 0.0
Pr2 Pr+3 0.5 0.5 0.5 0.5 0.0
Y1 Y+3 0.5 0.5 0.183 0.016 0.0
O1 O-2 0.5 0 0 0.07 0.0
Y2 Y+3 0.5 0.5 0.5 0.5 0.0
O3 O-2 0 0 0.16 1 0.0
Ba1 Ba+2 0.5 0.5 0.183 0.968 0.0
Cu2 Cu+2 0 0 0.354 1 0.0
O5 O-2 0.5 0 0.405 1 0.0
O2 O-2 0 0.5 0 0.93 0.0
Pr1 Pr+3 0.5 0.5 0.183 0.016 0.0
O4 O-2 0 0.5 0.349 1 0.0
